data_4086944
loop_
_publ_author_name
'Nomura, Kotohiro'
'Mitsudome, Takato'
'Igarashi, Atsushi'
'Nagai, Go'
'Tsutsumi, Ken'
'Ina, Toshiaki'
'Omiya, Takuya'
'Takaya, Hikaru'
'Yamazoe, Seiji'

_publ_section_title
;
 Synthesis of (Adamantylimido)vanadium(V) Dimethyl Complex Containing
 (2-Anilidomethyl)pyridine Ligand and Selected Reactions: Exploring the
 Oxidation State of the Catalytically Active Species in Ethylene
 Dimerization
;
_journal_issue 3
_journal_name_full Organometallics
_journal_page_first 530
_journal_paper_doi 10.1021/acs.organomet.6b00727
_journal_volume 36
_journal_year 2017
_chemical_formula_moiety 'C29 H36 F6 N3 O V'
_chemical_formula_sum 'C29 H36 F6 N3 O V'
_chemical_formula_weight 607.55
_space_group_IT_number 2
_symmetry_cell_setting triclinic
_symmetry_Int_Tables_number 2
_symmetry_space_group_name_Hall '-P 1'
_symmetry_space_group_name_H-M 'P -1'
_atom_sites_solution_hydrogens geom
_atom_sites_solution_primary direct
_atom_sites_solution_secondary difmap
_cell_angle_alpha 73.620(17)
_cell_angle_beta 73.712(19)
_cell_angle_gamma 78.33(3)
_cell_formula_units_Z 2
_cell_length_a 9.709(6)
_cell_length_b 9.814(6)
_cell_length_c 16.630(10)
_cell_measurement_reflns_used 4309
_cell_measurement_temperature 273
_cell_measurement_theta_max 27.49
_cell_measurement_theta_min 3.00
_cell_volume 1446.1(15)
_computing_cell_refinement 'CrystalClear-SM Expert 2.0 r15'
_computing_data_collection 'CrystalClear-SM Expert 2.0 r15 (Rigaku, 2011)'
_computing_data_reduction 'CrystalClear-SM Expert 2.0 r15'
_computing_molecular_graphics 'CrystalStructure 4.0'
_computing_publication_material 'CrystalStructure 4.0 (Rigaku, 2010)'
_computing_structure_refinement 'SHELXL97 (Sheldrick, 2008)'
_computing_structure_solution 'SIR92 (Altomare, et al., 1994)'
_diffrn_ambient_temperature 273
_diffrn_detector_area_resol_mean 13.653
_diffrn_measured_fraction_theta_full 0.991
_diffrn_measured_fraction_theta_max 0.991
_diffrn_measurement_device_type 'Rigaku XtaLAB mini'
_diffrn_measurement_method \w
_diffrn_radiation_type 'Mo K\a'
_diffrn_radiation_wavelength 0.71075
_diffrn_reflns_av_R_equivalents 0.0305
_diffrn_reflns_limit_h_max 12
_diffrn_reflns_limit_h_min -12
_diffrn_reflns_limit_k_max 12
_diffrn_reflns_limit_k_min -12
_diffrn_reflns_limit_l_max 21
_diffrn_reflns_limit_l_min -21
_diffrn_reflns_number 15304
_diffrn_reflns_theta_full 27.52
_diffrn_reflns_theta_max 27.52
_diffrn_standards_number 0
_exptl_absorpt_coefficient_mu 0.409
_exptl_absorpt_correction_T_max 0.922
_exptl_absorpt_correction_T_min 0.810
_exptl_absorpt_correction_type multi-scan
_exptl_absorpt_process_details 'REQAB (Rigaku, 1998)'
_exptl_crystal_colour yellow
_exptl_crystal_density_diffrn 1.395
_exptl_crystal_density_method 'not measured'
_exptl_crystal_description block
_exptl_crystal_F_000 632.00
_exptl_crystal_size_max 0.241
_exptl_crystal_size_mid 0.208
_exptl_crystal_size_min 0.200
_refine_diff_density_max 0.550
_refine_diff_density_min -0.540
_refine_ls_extinction_method none
_refine_ls_goodness_of_fit_ref 1.162
_refine_ls_hydrogen_treatment constr
_refine_ls_number_parameters 361
_refine_ls_number_reflns 6604
_refine_ls_number_restraints 0
_refine_ls_R_factor_gt 0.0487
_refine_ls_shift/su_max 0.001
_refine_ls_structure_factor_coef Fsqd
_refine_ls_weighting_details 'w = 1/[\s^2^(Fo^2^)+(0.0418P)^2^+2.6673P] where P=(Fo^2^+2Fc^2^)/3'
_refine_ls_weighting_scheme calc
_refine_ls_wR_factor_ref 0.1425
_reflns_number_gt 5542
_reflns_number_total 6604
_reflns_threshold_expression F^2^>2.0\s(F^2^)
_cod_data_source_file om6b00727_si_002.cif
_cod_data_source_block Complex3b
_cod_depositor_comments 'Adding full bibliography for 4086942--4086945.cif.'
_cod_original_cell_volume 1446.1(14)
_cod_database_code 4086944

loop_
_symmetry_equiv_pos_site_id
_symmetry_equiv_pos_as_xyz
1 +X,+Y,+Z
2 -X,-Y,-Z

loop_
_atom_site_label
_atom_site_type_symbol
_atom_site_fract_x
_atom_site_fract_y
_atom_site_fract_z
_atom_site_U_iso_or_equiv
_atom_site_adp_type
_atom_site_occupancy
_atom_site_symmetry_multiplicity
_atom_site_calc_flag
_atom_site_refinement_flags
V1 V 0.88587(5) 0.15004(4) 0.83072(3) 0.01416(12) Uani 1.0 2 d .
F1 F 0.7154(2) 0.5076(2) 0.92271(12) 0.0331(5) Uani 1.0 2 d .
F2 F 0.5110(2) 0.4513(2) 0.92538(12) 0.0341(5) Uani 1.0 2 d .
F3 F 0.5761(2) 0.65432(19) 0.84701(14) 0.0364(5) Uani 1.0 2 d .
F4 F 0.4764(2) 0.4036(2) 0.78208(13) 0.0357(5) Uani 1.0 2 d .
F5 F 0.5625(2) 0.59401(19) 0.69969(12) 0.0331(5) Uani 1.0 2 d .
F6 F 0.6655(3) 0.3876(2) 0.67792(12) 0.0349(5) Uani 1.0 2 d .
O1 O 0.7338(2) 0.30051(19) 0.83553(12) 0.0178(4) Uani 1.0 2 d .
N1 N 1.0098(3) 0.1966(3) 0.73953(14) 0.0178(5) Uani 1.0 2 d .
N2 N 0.7452(3) 0.0582(3) 0.95863(14) 0.0152(5) Uani 1.0 2 d .
N3 N 0.8842(3) -0.0414(3) 0.82571(14) 0.0176(5) Uani 1.0 2 d .
C1 C 1.1355(3) 0.2273(3) 0.66876(17) 0.0187(6) Uani 1.0 2 d .
C2 C 1.2035(3) 0.3493(3) 0.67960(18) 0.0199(6) Uani 1.0 2 d .
C3 C 1.0913(3) 0.2731(3) 0.58197(17) 0.0216(6) Uani 1.0 2 d .
C4 C 1.2498(3) 0.0931(3) 0.6686(2) 0.0243(6) Uani 1.0 2 d .
C5 C 1.3357(3) 0.3826(3) 0.60413(19) 0.0225(6) Uani 1.0 2 d .
C6 C 1.2905(4) 0.4275(4) 0.51826(19) 0.0266(7) Uani 1.0 2 d .
C7 C 1.2246(4) 0.3062(4) 0.50732(19) 0.0263(7) Uani 1.0 2 d .
C8 C 1.3375(4) 0.1724(4) 0.5082(2) 0.0308(7) Uani 1.0 2 d .
C9 C 1.3835(4) 0.1267(4) 0.5940(2) 0.0272(7) Uani 1.0 2 d .
C10 C 1.4488(4) 0.2490(4) 0.6043(2) 0.0264(7) Uani 1.0 2 d .
C11 C 0.6853(3) 0.1237(3) 1.02398(17) 0.0172(5) Uani 1.0 2 d .
C12 C 0.5983(3) 0.0576(3) 1.10104(17) 0.0205(6) Uani 1.0 2 d .
C13 C 0.5702(3) -0.0802(3) 1.11084(18) 0.0219(6) Uani 1.0 2 d .
C14 C 0.6316(3) -0.1480(3) 1.04437(18) 0.0193(6) Uani 1.0 2 d .
C15 C 0.7199(3) -0.0751(3) 0.96892(17) 0.0165(5) Uani 1.0 2 d .
C16 C 0.7924(3) -0.1390(3) 0.89392(17) 0.0186(6) Uani 1.0 2 d .
C17 C 0.9589(3) -0.1073(3) 0.75600(18) 0.0186(6) Uani 1.0 2 d .
C18 C 0.9063(3) -0.0724(3) 0.68085(18) 0.0210(6) Uani 1.0 2 d .
C19 C 0.9840(4) -0.1351(4) 0.61271(19) 0.0275(7) Uani 1.0 2 d .
C20 C 1.1081(4) -0.2313(4) 0.6186(2) 0.0287(7) Uani 1.0 2 d .
C21 C 1.1574(4) -0.2675(3) 0.6929(2) 0.0268(7) Uani 1.0 2 d .
C22 C 1.0840(3) -0.2072(3) 0.76329(19) 0.0221(6) Uani 1.0 2 d .
C23 C 0.7701(4) 0.0298(4) 0.6734(2) 0.0271(7) Uani 1.0 2 d .
C24 C 1.1440(4) -0.2437(4) 0.8420(3) 0.0308(7) Uani 1.0 2 d .
C25 C 1.0238(3) 0.1657(3) 0.90404(18) 0.0223(6) Uani 1.0 2 d .
C26 C 0.7023(3) 0.4444(3) 0.79795(17) 0.0181(6) Uani 1.0 2 d .
C27 C 0.6251(3) 0.5151(3) 0.87368(19) 0.0226(6) Uani 1.0 2 d .
C28 C 0.5999(4) 0.4589(3) 0.73973(19) 0.0251(6) Uani 1.0 2 d .
C29 C 0.8342(4) 0.5202(3) 0.74532(19) 0.0245(6) Uani 1.0 2 d .
H1 H 1.1326 0.4344 0.6805 0.0238 Uiso 1.0 2 calc R
H2 H 1.2329 0.3201 0.7338 0.0238 Uiso 1.0 2 calc R
H3 H 1.0491 0.1968 0.5751 0.0259 Uiso 1.0 2 calc R
H4 H 1.0192 0.3575 0.5812 0.0259 Uiso 1.0 2 calc R
H5 H 1.2781 0.0626 0.7232 0.0291 Uiso 1.0 2 calc R
H6 H 1.2088 0.0156 0.6621 0.0291 Uiso 1.0 2 calc R
H7 H 1.3779 0.4605 0.6105 0.0270 Uiso 1.0 2 calc R
H8 H 1.3743 0.4491 0.4710 0.0319 Uiso 1.0 2 calc R
H9 H 1.2201 0.5132 0.5170 0.0319 Uiso 1.0 2 calc R
H10 H 1.1957 0.3355 0.4523 0.0315 Uiso 1.0 2 calc R
H11 H 1.4213 0.1927 0.4607 0.0370 Uiso 1.0 2 calc R
H12 H 1.2970 0.0953 0.5009 0.0370 Uiso 1.0 2 calc R
H13 H 1.4559 0.0410 0.5944 0.0326 Uiso 1.0 2 calc R
H14 H 1.4796 0.2204 0.6580 0.0317 Uiso 1.0 2 calc R
H15 H 1.5330 0.2701 0.5572 0.0317 Uiso 1.0 2 calc R
H16 H 0.7029 0.2165 1.0171 0.0206 Uiso 1.0 2 calc R
H17 H 0.5594 0.1047 1.1454 0.0246 Uiso 1.0 2 calc R
H18 H 0.5108 -0.1262 1.1615 0.0263 Uiso 1.0 2 calc R
H19 H 0.6146 -0.2404 1.0496 0.0231 Uiso 1.0 2 calc R
H20 H 0.8513 -0.2286 0.9128 0.0223 Uiso 1.0 2 calc R
H21 H 0.7196 -0.1598 0.8709 0.0223 Uiso 1.0 2 calc R
H22 H 0.9513 -0.1115 0.5624 0.0330 Uiso 1.0 2 calc R
H23 H 1.1584 -0.2715 0.5725 0.0344 Uiso 1.0 2 calc R
H24 H 1.2407 -0.3330 0.6967 0.0322 Uiso 1.0 2 calc R
H25 H 0.6923 -0.0025 0.7213 0.0325 Uiso 1.0 2 calc R
H26 H 0.7462 0.0339 0.6205 0.0325 Uiso 1.0 2 calc R
H27 H 0.7846 0.1235 0.6738 0.0325 Uiso 1.0 2 calc R
H28 H 1.0897 -0.3115 0.8871 0.0369 Uiso 1.0 2 calc R
H29 H 1.1368 -0.1583 0.8610 0.0369 Uiso 1.0 2 calc R
H30 H 1.2437 -0.2847 0.8281 0.0369 Uiso 1.0 2 calc R
H31 H 0.9783 0.1373 0.9643 0.0267 Uiso 1.0 2 calc R
H32 H 1.0429 0.2629 0.8901 0.0267 Uiso 1.0 2 calc R
H33 H 1.1132 0.1041 0.8912 0.0267 Uiso 1.0 2 calc R
H34 H 0.9086 0.4925 0.7768 0.0293 Uiso 1.0 2 calc R
H35 H 0.8066 0.6221 0.7351 0.0293 Uiso 1.0 2 calc R
H36 H 0.8700 0.4937 0.6911 0.0293 Uiso 1.0 2 calc R

loop_
_atom_site_aniso_label
_atom_site_aniso_U_11
_atom_site_aniso_U_22
_atom_site_aniso_U_33
_atom_site_aniso_U_12
_atom_site_aniso_U_13
_atom_site_aniso_U_23
V1 0.0164(3) 0.0110(2) 0.0136(2) -0.00325(16) -0.00038(16) -0.00273(15)
F1 0.0362(11) 0.0392(11) 0.0292(10) -0.0126(9) -0.0063(8) -0.0126(8)
F2 0.0317(10) 0.0369(11) 0.0334(10) -0.0165(8) 0.0123(8) -0.0195(9)
F3 0.0369(11) 0.0191(9) 0.0517(13) 0.0015(8) -0.0031(9) -0.0173(9)
F4 0.0322(10) 0.0385(11) 0.0366(11) -0.0174(9) -0.0148(9) 0.0061(9)
F5 0.0373(11) 0.0220(9) 0.0342(11) -0.0003(8) -0.0134(9) 0.0048(8)
F6 0.0481(12) 0.0320(10) 0.0275(10) -0.0008(9) -0.0142(9) -0.0097(8)
O1 0.0173(9) 0.0123(9) 0.0197(10) -0.0014(7) 0.0002(8) -0.0026(7)
N1 0.0186(11) 0.0160(11) 0.0188(11) -0.0052(9) -0.0039(9) -0.0028(9)
N2 0.0155(11) 0.0136(10) 0.0160(11) -0.0023(8) -0.0045(9) -0.0019(8)
N3 0.0198(11) 0.0133(11) 0.0164(11) -0.0034(9) 0.0008(9) -0.0028(9)
C1 0.0195(13) 0.0169(13) 0.0186(13) -0.0053(11) -0.0018(11) -0.0035(10)
C2 0.0186(13) 0.0193(13) 0.0208(13) -0.0068(11) -0.0000(11) -0.0051(11)
C3 0.0255(15) 0.0228(14) 0.0183(13) -0.0078(11) -0.0037(11) -0.0060(11)
C4 0.0221(14) 0.0158(13) 0.0297(16) -0.0024(11) -0.0006(12) -0.0031(11)
C5 0.0240(14) 0.0184(13) 0.0243(14) -0.0100(11) 0.0018(11) -0.0065(11)
C6 0.0277(16) 0.0237(15) 0.0231(15) -0.0085(12) 0.0031(12) -0.0030(12)
C7 0.0320(16) 0.0295(16) 0.0174(14) -0.0111(13) 0.0014(12) -0.0079(12)
C8 0.0328(17) 0.0314(17) 0.0280(16) -0.0134(14) 0.0090(13) -0.0166(13)
C9 0.0213(15) 0.0192(14) 0.0359(17) -0.0006(11) 0.0018(13) -0.0082(12)
C10 0.0191(14) 0.0270(15) 0.0302(16) -0.0059(12) 0.0024(12) -0.0085(13)
C11 0.0201(13) 0.0152(12) 0.0160(13) -0.0023(10) -0.0047(10) -0.0030(10)
C12 0.0213(14) 0.0209(14) 0.0167(13) -0.0010(11) -0.0012(11) -0.0048(11)
C13 0.0208(14) 0.0207(14) 0.0188(13) -0.0050(11) -0.0001(11) 0.0008(11)
C14 0.0215(14) 0.0132(12) 0.0216(14) -0.0070(10) -0.0030(11) -0.0005(10)
C15 0.0167(12) 0.0149(12) 0.0182(13) -0.0037(10) -0.0041(10) -0.0032(10)
C16 0.0226(14) 0.0127(12) 0.0202(13) -0.0062(10) -0.0023(11) -0.0034(10)
C17 0.0225(14) 0.0122(12) 0.0209(13) -0.0064(10) -0.0017(11) -0.0042(10)
C18 0.0245(14) 0.0167(13) 0.0223(14) -0.0071(11) -0.0005(11) -0.0074(11)
C19 0.0389(18) 0.0249(15) 0.0209(14) -0.0154(13) -0.0018(13) -0.0062(12)
C20 0.0352(17) 0.0214(15) 0.0288(16) -0.0102(13) 0.0080(13) -0.0161(12)
C21 0.0241(15) 0.0165(14) 0.0374(17) -0.0034(11) 0.0018(13) -0.0111(12)
C22 0.0238(14) 0.0152(13) 0.0272(15) -0.0054(11) -0.0015(12) -0.0076(11)
C23 0.0312(16) 0.0249(15) 0.0258(15) -0.0018(13) -0.0076(13) -0.0078(12)
C24 0.0285(16) 0.0250(16) 0.0385(18) 0.0023(13) -0.0119(14) -0.0073(13)
C25 0.0235(14) 0.0222(14) 0.0222(14) -0.0063(11) -0.0087(11) -0.0017(11)
C26 0.0178(13) 0.0120(12) 0.0205(13) -0.0022(10) -0.0002(10) -0.0019(10)
C27 0.0205(14) 0.0178(13) 0.0284(15) -0.0043(11) 0.0001(12) -0.0085(11)
C28 0.0278(16) 0.0218(14) 0.0236(15) -0.0067(12) -0.0056(12) -0.0004(11)
C29 0.0250(15) 0.0180(13) 0.0257(15) -0.0071(11) 0.0038(12) -0.0046(11)

loop_
_atom_type_symbol
_atom_type_description
_atom_type_scat_dispersion_real
_atom_type_scat_dispersion_imag
_atom_type_scat_source
C C 0.0033 0.0016
;
International Tables for Crystallography
(1992, Vol. C, Tables 4.2.6.8 and 6.1.1.4)
;
H H 0.0000 0.0000
;
International Tables for Crystallography
(1992, Vol. C, Table 6.1.1.4)
;
F F 0.0171 0.0103
;
International Tables for Crystallography
(1992, Vol. C, Tables 4.2.6.8 and 6.1.1.4)
;
N N 0.0061 0.0033
;
International Tables for Crystallography
(1992, Vol. C, Tables 4.2.6.8 and 6.1.1.4)
;
O O 0.0106 0.0060
;
International Tables for Crystallography
(1992, Vol. C, Tables 4.2.6.8 and 6.1.1.4)
;
V V 0.3005 0.5294
;
International Tables for Crystallography
(1992, Vol. C, Tables 4.2.6.8 and 6.1.1.4)
;

loop_
_geom_angle_atom_site_label_1
_geom_angle_atom_site_label_2
_geom_angle_atom_site_label_3
_geom_angle
_geom_angle_publ_flag
O1 V1 N1 108.14(10) yes
O1 V1 N2 80.75(8) yes
O1 V1 N3 129.05(11) yes
O1 V1 C25 108.78(12) yes
N1 V1 N2 171.01(10) yes
N1 V1 N3 97.94(11) yes
N1 V1 C25 91.22(13) yes
N2 V1 N3 76.75(10) yes
N2 V1 C25 84.44(11) yes
N3 V1 C25 113.69(11) yes
V1 O1 C26 140.67(16) yes
V1 N1 C1 170.4(3) yes
V1 N2 C11 126.70(19) yes
V1 N2 C15 114.67(18) yes
C11 N2 C15 118.6(2) yes
V1 N3 C16 122.31(18) yes
V1 N3 C17 127.03(17) yes
C16 N3 C17 110.5(3) yes
N1 C1 C2 109.5(3) yes
N1 C1 C3 110.2(3) yes
N1 C1 C4 110.2(2) yes
C2 C1 C3 109.6(3) yes
C2 C1 C4 108.6(3) yes
C3 C1 C4 108.7(3) yes
C1 C2 C5 109.4(3) yes
C1 C3 C7 110.0(3) yes
C1 C4 C9 110.0(3) yes
C2 C5 C6 110.1(3) yes
C2 C5 C10 109.6(3) yes
C6 C5 C10 108.9(3) yes
C5 C6 C7 109.9(3) yes
C3 C7 C6 109.5(3) yes
C3 C7 C8 109.5(3) yes
C6 C7 C8 109.1(3) yes
C7 C8 C9 109.7(3) yes
C4 C9 C8 109.1(3) yes
C4 C9 C10 109.8(3) yes
C8 C9 C10 109.2(3) yes
C5 C10 C9 109.6(3) yes
N2 C11 C12 122.3(3) yes
C11 C12 C13 118.8(3) yes
C12 C13 C14 119.1(3) yes
C13 C14 C15 118.8(3) yes
N2 C15 C14 122.3(3) yes
N2 C15 C16 114.7(2) yes
C14 C15 C16 123.0(3) yes
N3 C16 C15 111.2(3) yes
N3 C17 C18 119.8(3) yes
N3 C17 C22 119.7(3) yes
C18 C17 C22 120.5(3) yes
C17 C18 C19 118.5(3) yes
C17 C18 C23 121.1(3) yes
C19 C18 C23 120.4(3) yes
C18 C19 C20 121.4(4) yes
C19 C20 C21 119.8(3) yes
C20 C21 C22 121.1(3) yes
C17 C22 C21 118.5(3) yes
C17 C22 C24 121.5(3) yes
C21 C22 C24 119.9(3) yes
O1 C26 C27 105.4(2) yes
O1 C26 C28 108.2(3) yes
O1 C26 C29 115.0(3) yes
C27 C26 C28 110.4(3) yes
C27 C26 C29 108.5(3) yes
C28 C26 C29 109.2(3) yes
F1 C27 F2 107.0(3) yes
F1 C27 F3 107.0(3) yes
F1 C27 C26 110.6(3) yes
F2 C27 F3 106.9(3) yes
F2 C27 C26 112.5(3) yes
F3 C27 C26 112.6(3) yes
F4 C28 F5 106.8(3) yes
F4 C28 F6 106.7(3) yes
F4 C28 C26 113.3(3) yes
F5 C28 F6 106.9(3) yes
F5 C28 C26 113.4(3) yes
F6 C28 C26 109.4(3) yes
C1 C2 H1 109.793 no
C1 C2 H2 109.795 no
C5 C2 H1 109.795 no
C5 C2 H2 109.798 no
H1 C2 H2 108.255 no
C1 C3 H3 109.665 no
C1 C3 H4 109.659 no
C7 C3 H3 109.677 no
C7 C3 H4 109.665 no
H3 C3 H4 108.182 no
C1 C4 H5 109.669 no
C1 C4 H6 109.675 no
C9 C4 H5 109.669 no
C9 C4 H6 109.674 no
H5 C4 H6 108.171 no
C2 C5 H7 109.390 no
C6 C5 H7 109.378 no
C10 C5 H7 109.384 no
C5 C6 H8 109.682 no
C5 C6 H9 109.676 no
C7 C6 H8 109.676 no
C7 C6 H9 109.681 no
H8 C6 H9 108.183 no
C3 C7 H10 109.566 no
C6 C7 H10 109.580 no
C8 C7 H10 109.573 no
C7 C8 H11 109.722 no
C7 C8 H12 109.726 no
C9 C8 H11 109.734 no
C9 C8 H12 109.726 no
H11 C8 H12 108.198 no
C4 C9 H13 109.567 no
C8 C9 H13 109.558 no
C10 C9 H13 109.558 no
C5 C10 H14 109.749 no
C5 C10 H15 109.754 no
C9 C10 H14 109.745 no
C9 C10 H15 109.751 no
H14 C10 H15 108.214 no
N2 C11 H16 118.838 no
C12 C11 H16 118.838 no
C11 C12 H17 120.598 no
C13 C12 H17 120.592 no
C12 C13 H18 120.432 no
C14 C13 H18 120.424 no
C13 C14 H19 120.614 no
C15 C14 H19 120.601 no
N3 C16 H20 109.392 no
N3 C16 H21 109.391 no
C15 C16 H20 109.401 no
C15 C16 H21 109.387 no
H20 C16 H21 108.006 no
C18 C19 H22 119.288 no
C20 C19 H22 119.282 no
C19 C20 H23 120.078 no
C21 C20 H23 120.077 no
C20 C21 H24 119.447 no
C22 C21 H24 119.431 no
C18 C23 H25 109.474 no
C18 C23 H26 109.469 no
C18 C23 H27 109.473 no
H25 C23 H26 109.473 no
H25 C23 H27 109.473 no
H26 C23 H27 109.466 no
C22 C24 H28 109.469 no
C22 C24 H29 109.468 no
C22 C24 H30 109.467 no
H28 C24 H29 109.474 no
H28 C24 H30 109.477 no
H29 C24 H30 109.472 no
V1 C25 H31 109.468 no
V1 C25 H32 109.472 no
V1 C25 H33 109.471 no
H31 C25 H32 109.471 no
H31 C25 H33 109.470 no
H32 C25 H33 109.475 no
C26 C29 H34 109.472 no
C26 C29 H35 109.468 no
C26 C29 H36 109.470 no
H34 C29 H35 109.475 no
H34 C29 H36 109.477 no
H35 C29 H36 109.465 no

loop_
_geom_bond_atom_site_label_1
_geom_bond_atom_site_label_2
_geom_bond_distance
_geom_bond_publ_flag
V1 O1 1.867(2) yes
V1 N1 1.662(3) yes
V1 N2 2.234(3) yes
V1 N3 1.907(3) yes
V1 C25 2.099(4) yes
F1 C27 1.334(5) yes
F2 C27 1.342(4) yes
F3 C27 1.343(4) yes
F4 C28 1.342(4) yes
F5 C28 1.333(4) yes
F6 C28 1.346(4) yes
O1 C26 1.383(3) yes
N1 C1 1.452(4) yes
N2 C11 1.350(4) yes
N2 C15 1.335(4) yes
N3 C16 1.471(4) yes
N3 C17 1.432(4) yes
C1 C2 1.552(5) yes
C1 C3 1.540(5) yes
C1 C4 1.541(4) yes
C2 C5 1.538(4) yes
C3 C7 1.537(4) yes
C4 C9 1.541(4) yes
C5 C6 1.531(5) yes
C5 C10 1.530(4) yes
C6 C7 1.535(6) yes
C7 C8 1.530(5) yes
C8 C9 1.534(6) yes
C9 C10 1.535(6) yes
C11 C12 1.386(4) yes
C12 C13 1.389(5) yes
C13 C14 1.380(5) yes
C14 C15 1.400(4) yes
C15 C16 1.488(4) yes
C17 C18 1.409(5) yes
C17 C22 1.409(4) yes
C18 C19 1.399(5) yes
C18 C23 1.502(4) yes
C19 C20 1.381(5) yes
C20 C21 1.378(6) yes
C21 C22 1.407(5) yes
C22 C24 1.503(6) yes
C26 C27 1.543(5) yes
C26 C28 1.533(5) yes
C26 C29 1.533(4) yes
C2 H1 0.970 no
C2 H2 0.970 no
C3 H3 0.970 no
C3 H4 0.970 no
C4 H5 0.970 no
C4 H6 0.970 no
C5 H7 0.980 no
C6 H8 0.970 no
C6 H9 0.970 no
C7 H10 0.980 no
C8 H11 0.970 no
C8 H12 0.970 no
C9 H13 0.980 no
C10 H14 0.970 no
C10 H15 0.970 no
C11 H16 0.930 no
C12 H17 0.930 no
C13 H18 0.930 no
C14 H19 0.930 no
C16 H20 0.970 no
C16 H21 0.970 no
C19 H22 0.930 no
C20 H23 0.930 no
C21 H24 0.930 no
C23 H25 0.960 no
C23 H26 0.960 no
C23 H27 0.960 no
C24 H28 0.960 no
C24 H29 0.960 no
C24 H30 0.960 no
C25 H31 0.960 no
C25 H32 0.960 no
C25 H33 0.960 no
C29 H34 0.960 no
C29 H35 0.960 no
C29 H36 0.960 no

loop_
_geom_contact_atom_site_label_1
_geom_contact_atom_site_label_2
_geom_contact_distance
_geom_contact_publ_flag
_geom_contact_site_symmetry_2
V1 C29 3.496(4) no .
F1 O1 2.763(4) no .
F1 C29 2.827(4) no .
F2 F4 2.674(4) no .
F2 F5 3.545(4) no .
F2 O1 2.690(3) no .
F2 C11 3.502(4) no .
F2 C28 2.947(4) no .
F3 F4 3.348(4) no .
F3 F5 2.721(4) no .
F3 O1 3.535(4) no .
F3 C28 2.904(5) no .
F3 C29 2.901(4) no .
F4 O1 2.788(4) no .
F4 C27 2.901(5) no .
F5 O1 3.559(3) no .
F5 C27 2.979(5) no .
F5 C29 2.845(5) no .
F6 O1 2.743(4) no .
F6 C23 3.468(5) no .
F6 C29 2.890(5) no .
O1 C11 3.080(4) no .
N1 C17 3.045(5) no .
N1 C18 3.465(5) no .
N1 C26 3.541(4) no .
N1 C29 3.301(4) no .
N2 C13 2.779(4) no .
N3 C23 2.897(5) no .
N3 C24 2.904(4) no .
C1 C6 2.949(4) no .
C1 C8 2.952(5) no .
C1 C10 2.959(5) no .
C2 C7 2.958(5) no .
C2 C8 3.554(5) no .
C2 C9 2.944(5) no .
C3 C5 2.944(6) no .
C3 C9 2.943(5) no .
C3 C10 3.547(5) no .
C4 C5 2.943(5) no .
C4 C6 3.539(5) no .
C4 C7 2.937(5) no .
C4 C17 3.506(5) no .
C4 C22 3.411(5) no .
C5 C8 2.937(6) no .
C6 C9 2.929(5) no .
C7 C10 2.936(6) no .
C11 C14 2.730(5) no .
C11 C25 3.370(4) no .
C12 C15 2.731(5) no .
C16 C18 3.316(5) no .
C16 C22 3.128(4) no .
C16 C24 3.299(5) no .
C17 C20 2.793(5) no .
C18 C21 2.797(5) no .
C19 C22 2.793(5) no .
F1 F2 2.911(3) no 2_667
F1 C16 3.567(5) no 1_565
F2 F1 2.911(3) no 2_667
F2 F2 2.842(4) no 2_667
F2 F3 3.530(4) no 2_667
F2 C14 3.385(5) no 2_657
F2 C27 3.315(4) no 2_667
F3 F2 3.530(4) no 2_667
F3 C12 3.198(4) no 2_667
F3 C16 3.558(5) no 1_565
F4 C13 3.224(4) no 2_657
F4 C14 3.318(4) no 2_657
F5 C6 3.553(4) no 2_766
F5 C7 3.465(4) no 2_766
F5 C8 3.563(4) no 2_766
F6 C6 3.211(4) no 2_766
F6 C10 3.364(5) no 1_455
N2 C13 3.512(5) no 2_657
N2 C14 3.596(5) no 2_657
C6 F5 3.553(4) no 2_766
C6 F6 3.211(4) no 2_766
C7 F5 3.465(4) no 2_766
C8 F5 3.563(4) no 2_766
C10 F6 3.364(5) no 1_655
C11 C14 3.510(5) no 2_657
C12 F3 3.198(4) no 2_667
C12 C14 3.554(5) no 2_657
C12 C15 3.551(5) no 2_657
C13 F4 3.224(4) no 2_657
C13 N2 3.512(5) no 2_657
C13 C15 3.352(5) no 2_657
C14 F2 3.385(5) no 2_657
C14 F4 3.318(4) no 2_657
C14 N2 3.596(5) no 2_657
C14 C11 3.510(5) no 2_657
C14 C12 3.554(5) no 2_657
C15 C12 3.551(5) no 2_657
C15 C13 3.352(5) no 2_657
C15 C25 3.527(5) no 2_757
C16 F1 3.567(5) no 1_545
C16 F3 3.558(5) no 1_545
C25 C15 3.527(5) no 2_757
C27 F2 3.315(4) no 2_667
V1 H16 3.2816 no .
V1 H21 3.5403 no .
V1 H27 3.1257 no .
V1 H29 3.4921 no .
V1 H34 3.2614 no .
V1 H36 3.5161 no .
F1 H16 2.8539 no .
F1 H32 3.5850 no .
F1 H34 2.6403 no .
F1 H35 2.9418 no .
F2 H16 2.9968 no .
F3 H34 3.3414 no .
F3 H35 2.5055 no .
F5 H35 2.6789 no .
F5 H36 2.9242 no .
F6 H4 3.3503 no .
F6 H27 2.6267 no .
F6 H35 3.3649 no .
F6 H36 2.5066 no .
O1 H16 2.8414 no .
O1 H27 3.4696 no .
O1 H31 3.4878 no .
O1 H32 3.2952 no .
O1 H34 2.5905 no .
O1 H35 3.2432 no .
O1 H36 2.7885 no .
N1 H1 2.6485 no .
N1 H2 2.6558 no .
N1 H3 2.6525 no .
N1 H4 2.6489 no .
N1 H5 2.6477 no .
N1 H6 2.6554 no .
N1 H27 2.9838 no .
N1 H31 3.5512 no .
N1 H32 2.8732 no .
N1 H33 2.8208 no .
N1 H34 3.0498 no .
N1 H36 2.9464 no .
N2 H17 3.2297 no .
N2 H19 3.2268 no .
N2 H20 3.0268 no .
N2 H21 2.9910 no .
N2 H31 2.5695 no .
N2 H32 3.5915 no .
N2 H33 3.5128 no .
N3 H6 3.5630 no .
N3 H25 2.7900 no .
N3 H27 2.8925 no .
N3 H28 3.0870 no .
N3 H29 2.6399 no .
N3 H33 3.4188 no .
C1 H7 3.3708 no .
C1 H9 3.2695 no .
C1 H10 3.3675 no .
C1 H12 3.2697 no .
C1 H13 3.3712 no .
C1 H14 3.2826 no .
C1 H33 3.5115 no .
C1 H34 3.5981 no .
C1 H36 3.3017 no .
C2 H3 3.3681 no .
C2 H4 2.7200 no .
C2 H5 2.6997 no .
C2 H6 3.3573 no .
C2 H8 3.3550 no .
C2 H9 2.7077 no .
C2 H14 2.6942 no .
C2 H15 3.3484 no .
C2 H32 3.3471 no .
C2 H34 3.1366 no .
C2 H36 3.2369 no .
C3 H1 2.7286 no .
C3 H2 3.3668 no .
C3 H5 3.3480 no .
C3 H6 2.6926 no .
C3 H8 3.3487 no .
C3 H9 2.6980 no .
C3 H11 3.3471 no .
C3 H12 2.6940 no .
C3 H27 3.3627 no .
C3 H36 3.2780 no .
C4 H1 3.3560 no .
C4 H2 2.6981 no .
C4 H3 2.6944 no .
C4 H4 3.3480 no .
C4 H11 3.3482 no .
C4 H12 2.6911 no .
C4 H14 2.7113 no .
C4 H15 3.3574 no .
C4 H29 3.4926 no .
C4 H33 3.5896 no .
C5 H4 3.2663 no .
C5 H5 3.2677 no .
C5 H10 3.3572 no .
C5 H11 3.2595 no .
C5 H13 3.3529 no .
C6 H1 2.7165 no .
C6 H2 3.3545 no .
C6 H3 3.3481 no .
C6 H4 2.6992 no .
C6 H11 2.6867 no .
C6 H12 3.3398 no .
C6 H14 3.3349 no .
C6 H15 2.6770 no .
C7 H1 3.2905 no .
C7 H6 3.2555 no .
C7 H7 3.3562 no .
C7 H13 3.3534 no .
C7 H15 3.2522 no .
C8 H3 2.6962 no .
C8 H4 3.3454 no .
C8 H5 3.3463 no .
C8 H6 2.6915 no .
C8 H8 2.6845 no .
C8 H9 3.3386 no .
C8 H14 3.3442 no .
C8 H15 2.6891 no .
C9 H2 3.2569 no .
C9 H3 3.2657 no .
C9 H7 3.3525 no .
C9 H8 3.2471 no .
C9 H10 3.3542 no .
C10 H1 3.3472 no .
C10 H2 2.6916 no .
C10 H5 2.7114 no .
C10 H6 3.3557 no .
C10 H8 2.6764 no .
C10 H9 3.3341 no .
C10 H11 2.6910 no .
C10 H12 3.3443 no .
C11 H18 3.2343 no .
C11 H31 2.7548 no .
C12 H19 3.2340 no .
C13 H16 3.2252 no .
C14 H17 3.2323 no .
C14 H20 2.7638 no .
C14 H21 2.7981 no .
C15 H16 3.1449 no .
C15 H18 3.2390 no .
C15 H31 3.5447 no .
C16 H19 2.7216 no .
C16 H25 3.1383 no .
C16 H28 3.0267 no .
C16 H29 3.2089 no .
C17 H6 2.7893 no .
C17 H20 2.5561 no .
C17 H21 2.5987 no .
C17 H22 3.2533 no .
C17 H24 3.2602 no .
C17 H25 2.7414 no .
C17 H26 3.3092 no .
C17 H27 2.8043 no .
C17 H28 2.9056 no .
C17 H29 2.6715 no .
C17 H30 3.2939 no .
C18 H3 3.0807 no .
C18 H6 3.1356 no .
C18 H21 3.1463 no .
C18 H23 3.2610 no .
C19 H3 3.2964 no .
C19 H6 3.2600 no .
C19 H24 3.2242 no .
C19 H25 3.1527 no .
C19 H26 2.5493 no .
C19 H27 3.0962 no .
C20 H6 3.1141 no .
C21 H6 2.8015 no .
C21 H22 3.2228 no .
C21 H28 3.0304 no .
C21 H29 3.2083 no .
C21 H30 2.5630 no .
C22 H5 3.3656 no .
C22 H6 2.6337 no .
C22 H20 2.8420 no .
C22 H21 3.4912 no .
C22 H23 3.2636 no .
C23 H3 3.2399 no .
C23 H21 3.2416 no .
C23 H22 2.6583 no .
C24 H5 3.3806 no .
C24 H6 3.3348 no .
C24 H20 2.7448 no .
C24 H24 2.6603 no .
C25 H2 3.1678 no .
C25 H5 3.5653 no .
C25 H16 3.1781 no .
C25 H29 3.3557 no .
C25 H34 3.4731 no .
C27 H16 3.3193 no .
C27 H34 2.7730 no .
C27 H35 2.5735 no .
C27 H36 3.3200 no .
C28 H34 3.3197 no .
C28 H35 2.7826 no .
C28 H36 2.5812 no .
C29 H1 2.8349 no .
C29 H4 3.4320 no .
H1 H4 2.5644 no .
H1 H5 3.5827 no .
H1 H7 2.3693 no .
H1 H8 3.5966 no .
H1 H9 2.5494 no .
H1 H14 3.5741 no .
H1 H32 3.3642 no .
H1 H34 2.3820 no .
H1 H35 3.3479 no .
H1 H36 2.4651 no .
H2 H5 2.5245 no .
H2 H6 3.5853 no .
H2 H7 2.3777 no .
H2 H9 3.5922 no .
H2 H14 2.5173 no .
H2 H15 3.5757 no .
H2 H32 2.7167 no .
H2 H33 2.9769 no .
H2 H34 3.2476 no .
H3 H5 3.5783 no .
H3 H6 2.5210 no .
H3 H9 3.5809 no .
H3 H10 2.3738 no .
H3 H11 3.5787 no .
H3 H12 2.5234 no .
H3 H22 3.4265 no .
H3 H26 3.4275 no .
H3 H27 2.7425 no .
H4 H6 3.5781 no .
H4 H8 3.5819 no .
H4 H9 2.5289 no .
H4 H10 2.3719 no .
H4 H12 3.5762 no .
H4 H27 3.3144 no .
H4 H36 2.5175 no .
H5 H12 3.5733 no .
H5 H13 2.3757 no .
H5 H14 2.5468 no .
H5 H15 3.5950 no .
H5 H29 2.9109 no .
H5 H30 3.3986 no .
H5 H33 2.9000 no .
H6 H11 3.5757 no .
H6 H12 2.5159 no .
H6 H13 2.3775 no .
H6 H14 3.5932 no .
H6 H24 3.2700 no .
H6 H29 3.2164 no .
H6 H30 3.4572 no .
H7 H8 2.3645 no .
H7 H9 2.3656 no .
H7 H14 2.3663 no .
H7 H15 2.3646 no .
H8 H10 2.3713 no .
H8 H11 2.5117 no .
H8 H12 3.5695 no .
H8 H14 3.5603 no .
H8 H15 2.4980 no .
H9 H10 2.3705 no .
H9 H11 3.5689 no .
H9 H15 3.5600 no .
H10 H11 2.3662 no .
H10 H12 2.3695 no .
H11 H13 2.3708 no .
H11 H14 3.5736 no .
H11 H15 2.5160 no .
H12 H13 2.3710 no .
H12 H15 3.5733 no .
H13 H14 2.3710 no .
H13 H15 2.3739 no .
H16 H17 2.3084 no .
H16 H31 2.5975 no .
H16 H32 3.4231 no .
H17 H18 2.3338 no .
H18 H19 2.3246 no .
H19 H20 2.7380 no .
H19 H21 2.7921 no .
H20 H28 2.2542 no .
H20 H29 2.8288 no .
H21 H25 2.5850 no .
H22 H23 2.3020 no .
H22 H25 3.3510 no .
H22 H26 2.3413 no .
H22 H27 3.2546 no .
H23 H24 2.3017 no .
H24 H28 3.1415 no .
H24 H29 3.4384 no .
H24 H30 2.3725 no .
H29 H33 2.7131 no .
H32 H34 2.8501 no .
F1 H19 3.5119 no 1_565
F1 H20 3.0808 no 1_565
F1 H21 3.1380 no 1_565
F2 H19 2.4887 no 2_657
F3 H16 3.2937 no 2_667
F3 H17 2.4815 no 2_667
F3 H21 2.6783 no 1_565
F3 H30 3.2489 no 1_465
F4 H2 3.0212 no 1_455
F4 H7 3.1276 no 1_455
F4 H14 3.0866 no 1_455
F4 H18 2.6070 no 2_657
F4 H19 2.7997 no 2_657
F4 H24 3.3614 no 1_465
F4 H30 3.5503 no 1_465
F5 H7 3.2659 no 1_455
F5 H8 2.8653 no 2_766
F5 H10 2.9529 no 2_766
F5 H11 2.8758 no 2_766
F5 H24 3.0729 no 1_465
F5 H30 3.4343 no 1_465
F6 H7 3.1720 no 1_455
F6 H8 2.6266 no 2_766
F6 H9 3.0542 no 2_766
F6 H10 3.2274 no 2_766
F6 H14 2.8108 no 1_455
F6 H15 3.2195 no 1_455
F6 H18 3.4625 no 2_657
O1 H18 3.1781 no 2_657
O1 H19 3.4615 no 2_657
N2 H18 3.4615 no 2_657
N2 H31 3.3151 no 2_757
N2 H33 3.0752 no 2_757
C2 H24 3.3088 no 1_565
C3 H22 3.3789 no 2_756
C5 H8 3.3106 no 2_866
C5 H23 3.4502 no 1_565
C5 H24 3.4057 no 1_565
C6 H7 3.5211 no 2_866
C6 H15 3.4741 no 2_866
C6 H23 3.2413 no 1_565
C7 H22 3.4041 no 2_756
C7 H36 3.5922 no 2_766
C8 H13 3.1172 no 2_856
C8 H22 3.5374 no 2_756
C9 H11 3.5326 no 2_856
C9 H26 3.5734 no 1_655
C10 H8 3.4719 no 2_866
C10 H26 3.2430 no 1_655
C11 H19 3.3377 no 2_657
C11 H29 3.0349 no 2_757
C11 H30 3.5503 no 2_757
C11 H33 2.9690 no 2_757
C12 H5 3.2906 no 2_757
C12 H19 3.5541 no 2_657
C12 H21 2.9914 no 2_657
C12 H25 3.4671 no 2_657
C12 H29 3.2058 no 2_757
C12 H30 3.5477 no 2_757
C12 H33 2.9446 no 2_757
C13 H5 3.5314 no 2_757
C13 H21 3.2857 no 2_657
C13 H25 3.3760 no 2_657
C13 H33 3.0264 no 2_757
C14 H32 3.4990 no 2_757
C14 H33 3.1073 no 2_757
C15 H18 3.4851 no 2_657
C15 H31 3.3034 no 2_757
C15 H33 3.1100 no 2_757
C16 H17 3.5866 no 2_657
C17 H35 3.4281 no 1_545
C18 H35 3.1459 no 1_545
C19 H3 3.4539 no 2_756
C19 H10 3.4247 no 2_756
C19 H22 3.2167 no 2_756
C19 H35 3.1216 no 1_545
C20 H1 3.1299 no 1_545
C20 H7 3.5851 no 1_545
C20 H9 3.2528 no 1_545
C20 H35 3.3683 no 1_545
C21 H1 3.0510 no 1_545
C21 H7 3.4190 no 1_545
C21 H34 3.4477 no 1_545
C23 H14 3.0851 no 1_455
C23 H15 3.5105 no 1_455
C23 H18 3.4763 no 2_657
C24 H16 3.2001 no 2_757
C24 H17 3.5058 no 2_757
C24 H31 3.4822 no 2_757
C25 H31 3.1569 no 2_757
C27 H21 3.4790 no 1_565
C28 H7 3.4392 no 1_455
C28 H8 3.3127 no 2_766
C28 H10 3.5549 no 2_766
C28 H14 3.5332 no 1_455
C28 H18 3.4526 no 2_657
C29 H10 3.2613 no 2_766
H1 C20 3.1299 no 1_565
H1 C21 3.0510 no 1_565
H1 H23 2.9558 no 1_565
H1 H24 2.8027 no 1_565
H2 F4 3.0212 no 1_655
H2 H18 3.3897 no 2_757
H2 H24 3.2972 no 1_565
H3 C19 3.4539 no 2_756
H3 H22 2.6478 no 2_756
H3 H23 3.4309 no 2_756
H4 H4 3.3368 no 2_766
H4 H9 3.0721 no 2_766
H4 H10 3.3019 no 2_766
H5 C12 3.2906 no 2_757
H5 C13 3.5314 no 2_757
H5 H17 2.9707 no 2_757
H5 H18 3.4147 no 2_757
H7 F4 3.1276 no 1_655
H7 F5 3.2659 no 1_655
H7 F6 3.1720 no 1_655
H7 C6 3.5211 no 2_866
H7 C20 3.5851 no 1_565
H7 C21 3.4190 no 1_565
H7 C28 3.4392 no 1_655
H7 H8 2.6023 no 2_866
H7 H15 3.3066 no 2_866
H7 H23 3.0677 no 1_565
H7 H24 2.7221 no 1_565
H8 F5 2.8653 no 2_766
H8 F6 2.6266 no 2_766
H8 C5 3.3106 no 2_866
H8 C10 3.4719 no 2_866
H8 C28 3.3127 no 2_766
H8 H7 2.6023 no 2_866
H8 H8 3.2769 no 2_866
H8 H15 2.9427 no 2_866
H9 F6 3.0542 no 2_766
H9 C20 3.2528 no 1_565
H9 H4 3.0721 no 2_766
H9 H15 3.2737 no 2_866
H9 H23 2.4397 no 1_565
H10 F5 2.9529 no 2_766
H10 F6 3.2274 no 2_766
H10 C19 3.4247 no 2_756
H10 C28 3.5549 no 2_766
H10 C29 3.2613 no 2_766
H10 H4 3.3019 no 2_766
H10 H22 2.9492 no 2_756
H10 H35 3.0324 no 2_766
H10 H36 2.6593 no 2_766
H11 F5 2.8758 no 2_766
H11 C9 3.5326 no 2_856
H11 H12 3.5648 no 2_856
H11 H13 2.6434 no 2_856
H12 H11 3.5648 no 2_856
H12 H13 2.7966 no 2_856
H12 H22 2.8492 no 2_756
H12 H26 2.8275 no 2_756
H13 C8 3.1172 no 2_856
H13 H11 2.6434 no 2_856
H13 H12 2.7966 no 2_856
H13 H13 3.2975 no 2_856
H13 H25 3.4230 no 1_655
H13 H26 2.9545 no 1_655
H14 F4 3.0866 no 1_655
H14 F6 2.8108 no 1_655
H14 C23 3.0851 no 1_655
H14 C28 3.5332 no 1_655
H14 H18 2.9026 no 2_757
H14 H25 2.8723 no 1_655
H14 H26 2.8746 no 1_655
H14 H27 2.9830 no 1_655
H15 F6 3.2195 no 1_655
H15 C6 3.4741 no 2_866
H15 C23 3.5105 no 1_655
H15 H7 3.3066 no 2_866
H15 H8 2.9427 no 2_866
H15 H9 3.2737 no 2_866
H15 H23 3.1633 no 2_856
H15 H26 2.9452 no 1_655
H15 H27 3.3849 no 1_655
H16 F3 3.2937 no 2_667
H16 C24 3.2001 no 2_757
H16 H19 3.5020 no 2_657
H16 H28 3.2951 no 2_757
H16 H29 2.7588 no 2_757
H16 H30 3.0339 no 2_757
H16 H33 3.4582 no 2_757
H17 F3 2.4815 no 2_667
H17 C16 3.5866 no 2_657
H17 C24 3.5058 no 2_757
H17 H5 2.9707 no 2_757
H17 H21 2.7269 no 2_657
H17 H25 2.9310 no 2_657
H17 H29 3.0669 no 2_757
H17 H30 3.0411 no 2_757
H17 H33 3.4141 no 2_757
H18 F4 2.6070 no 2_657
H18 F6 3.4625 no 2_657
H18 O1 3.1781 no 2_657
H18 N2 3.4615 no 2_657
H18 C15 3.4851 no 2_657
H18 C23 3.4763 no 2_657
H18 C28 3.4526 no 2_657
H18 H2 3.3897 no 2_757
H18 H5 3.4147 no 2_757
H18 H14 2.9026 no 2_757
H18 H21 3.2332 no 2_657
H18 H25 2.7397 no 2_657
H18 H27 3.3660 no 2_657
H18 H33 3.5439 no 2_757
H19 F1 3.5119 no 1_545
H19 F2 2.4887 no 2_657
H19 F4 2.7997 no 2_657
H19 O1 3.4615 no 2_657
H19 C11 3.3377 no 2_657
H19 C12 3.5541 no 2_657
H19 H16 3.5020 no 2_657
H20 F1 3.0808 no 1_545
H20 H31 3.3530 no 2_757
H21 F1 3.1380 no 1_545
H21 F3 2.6783 no 1_545
H21 C12 2.9914 no 2_657
H21 C13 3.2857 no 2_657
H21 C27 3.4790 no 1_545
H21 H17 2.7269 no 2_657
H21 H18 3.2332 no 2_657
H21 H35 3.3645 no 1_545
H22 C3 3.3789 no 2_756
H22 C7 3.4041 no 2_756
H22 C8 3.5374 no 2_756
H22 C19 3.2167 no 2_756
H22 H3 2.6478 no 2_756
H22 H10 2.9492 no 2_756
H22 H12 2.8492 no 2_756
H22 H22 2.6773 no 2_756
H22 H35 3.4707 no 1_545
H23 C5 3.4502 no 1_545
H23 C6 3.2413 no 1_545
H23 H1 2.9558 no 1_545
H23 H3 3.4309 no 2_756
H23 H7 3.0677 no 1_545
H23 H9 2.4397 no 1_545
H23 H15 3.1633 no 2_856
H23 H26 3.4028 no 2_756
H24 F4 3.3614 no 1_645
H24 F5 3.0729 no 1_645
H24 C2 3.3088 no 1_545
H24 C5 3.4057 no 1_545
H24 H1 2.8027 no 1_545
H24 H2 3.2972 no 1_545
H24 H7 2.7221 no 1_545
H25 C12 3.4671 no 2_657
H25 C13 3.3760 no 2_657
H25 H13 3.4230 no 1_455
H25 H14 2.8723 no 1_455
H25 H17 2.9310 no 2_657
H25 H18 2.7397 no 2_657
H25 H35 3.5871 no 1_545
H26 C9 3.5734 no 1_455
H26 C10 3.2430 no 1_455
H26 H12 2.8275 no 2_756
H26 H13 2.9545 no 1_455
H26 H14 2.8746 no 1_455
H26 H15 2.9452 no 1_455
H26 H23 3.4028 no 2_756
H27 H14 2.9830 no 1_455
H27 H15 3.3849 no 1_455
H27 H18 3.3660 no 2_657
H28 H16 3.2951 no 2_757
H28 H31 3.2365 no 2_757
H29 C11 3.0349 no 2_757
H29 C12 3.2058 no 2_757
H29 H16 2.7588 no 2_757
H29 H17 3.0669 no 2_757
H29 H31 2.8551 no 2_757
H30 F3 3.2489 no 1_645
H30 F4 3.5503 no 1_645
H30 F5 3.4343 no 1_645
H30 C11 3.5503 no 2_757
H30 C12 3.5477 no 2_757
H30 H16 3.0339 no 2_757
H30 H17 3.0411 no 2_757
H31 N2 3.3151 no 2_757
H31 C15 3.3034 no 2_757
H31 C24 3.4822 no 2_757
H31 C25 3.1569 no 2_757
H31 H20 3.3530 no 2_757
H31 H28 3.2365 no 2_757
H31 H29 2.8551 no 2_757
H31 H31 2.6209 no 2_757
H31 H33 2.9353 no 2_757
H32 C14 3.4990 no 2_757
H33 N2 3.0752 no 2_757
H33 C11 2.9690 no 2_757
H33 C12 2.9446 no 2_757
H33 C13 3.0264 no 2_757
H33 C14 3.1073 no 2_757
H33 C15 3.1100 no 2_757
H33 H16 3.4582 no 2_757
H33 H17 3.4141 no 2_757
H33 H18 3.5439 no 2_757
H33 H31 2.9353 no 2_757
H34 C21 3.4477 no 1_565
H35 C17 3.4281 no 1_565
H35 C18 3.1459 no 1_565
H35 C19 3.1216 no 1_565
H35 C20 3.3683 no 1_565
H35 H10 3.0324 no 2_766
H35 H21 3.3645 no 1_565
H35 H22 3.4707 no 1_565
H35 H25 3.5871 no 1_565
H36 C7 3.5922 no 2_766
H36 H10 2.6593 no 2_766

loop_
_geom_torsion_atom_site_label_1
_geom_torsion_atom_site_label_2
_geom_torsion_atom_site_label_3
_geom_torsion_atom_site_label_4
_geom_torsion
_geom_torsion_publ_flag
N1 V1 O1 C26 -16.4(3) no
O1 V1 N2 C11 -49.61(18) no
O1 V1 N2 C15 130.11(17) no
N2 V1 O1 C26 162.2(3) no
O1 V1 N3 C16 -60.2(3) no
O1 V1 N3 C17 114.84(18) no
N3 V1 O1 C26 -133.3(3) no
C25 V1 O1 C26 81.4(3) no
N1 V1 N3 C16 178.64(18) no
N1 V1 N3 C17 -6.4(3) no
N2 V1 N3 C16 6.03(16) no
N2 V1 N3 C17 -179.0(2) no
N3 V1 N2 C11 176.4(2) no
N3 V1 N2 C15 -3.85(15) no
C25 V1 N2 C11 60.48(19) no
C25 V1 N2 C15 -119.80(17) no
C25 V1 N3 C16 83.78(19) no
C25 V1 N3 C17 -101.2(2) no
V1 O1 C26 C27 -133.4(3) no
V1 O1 C26 C28 108.5(3) no
V1 O1 C26 C29 -14.0(5) no
V1 N2 C11 C12 179.52(16) no
V1 N2 C15 C14 -178.63(17) no
V1 N2 C15 C16 1.1(3) no
C11 N2 C15 C14 1.1(4) no
C11 N2 C15 C16 -179.1(3) no
C15 N2 C11 C12 -0.2(4) no
V1 N3 C16 C15 -7.2(3) no
V1 N3 C17 C18 -75.4(4) no
V1 N3 C17 C22 104.9(3) no
C16 N3 C17 C18 100.1(3) no
C16 N3 C17 C22 -79.6(3) no
C17 N3 C16 C15 177.0(2) no
N1 C1 C2 C5 -179.48(18) no
N1 C1 C3 C7 179.7(2) no
N1 C1 C4 C9 -179.5(3) no
C2 C1 C3 C7 59.2(3) no
C3 C1 C2 C5 -58.5(3) no
C2 C1 C4 C9 -59.5(3) no
C4 C1 C2 C5 60.2(3) no
C3 C1 C4 C9 59.7(4) no
C4 C1 C3 C7 -59.5(3) no
C1 C2 C5 C6 59.0(3) no
C1 C2 C5 C10 -60.9(3) no
C1 C3 C7 C6 -59.6(3) no
C1 C3 C7 C8 59.9(4) no
C1 C4 C9 C8 -60.2(4) no
C1 C4 C9 C10 59.5(4) no
C2 C5 C6 C7 -59.9(3) no
C2 C5 C10 C9 60.2(4) no
C6 C5 C10 C9 -60.3(3) no
C10 C5 C6 C7 60.4(3) no
C5 C6 C7 C3 59.8(3) no
C5 C6 C7 C8 -60.1(3) no
C3 C7 C8 C9 -60.1(4) no
C6 C7 C8 C9 59.7(3) no
C7 C8 C9 C4 60.1(4) no
C7 C8 C9 C10 -60.0(3) no
C4 C9 C10 C5 -59.3(3) no
C8 C9 C10 C5 60.3(3) no
N2 C11 C12 C13 -0.9(5) no
C11 C12 C13 C14 1.1(5) no
C12 C13 C14 C15 -0.2(5) no
C13 C14 C15 N2 -0.9(5) no
C13 C14 C15 C16 179.4(3) no
N2 C15 C16 N3 3.2(4) no
C14 C15 C16 N3 -177.0(3) no
N3 C17 C18 C19 178.0(3) no
N3 C17 C18 C23 -1.9(4) no
N3 C17 C22 C21 -178.3(3) no
N3 C17 C22 C24 -1.7(4) no
C18 C17 C22 C21 2.0(4) no
C18 C17 C22 C24 178.6(3) no
C22 C17 C18 C19 -2.3(4) no
C22 C17 C18 C23 177.8(3) no
C17 C18 C19 C20 1.2(5) no
C23 C18 C19 C20 -178.9(3) no
C18 C19 C20 C21 0.2(5) no
C19 C20 C21 C22 -0.5(5) no
C20 C21 C22 C17 -0.6(5) no
C20 C21 C22 C24 -177.3(3) no
O1 C26 C27 F1 65.7(3) no
O1 C26 C27 F2 -53.8(3) no
O1 C26 C27 F3 -174.6(3) no
O1 C26 C28 F4 58.2(3) no
O1 C26 C28 F5 -179.77(19) no
O1 C26 C28 F6 -60.6(3) no
C27 C26 C28 F4 -56.7(3) no
C27 C26 C28 F5 65.3(3) no
C27 C26 C28 F6 -175.5(2) no
C28 C26 C27 F1 -177.6(2) no
C28 C26 C27 F2 62.8(3) no
C28 C26 C27 F3 -58.0(3) no
C29 C26 C27 F1 -58.0(3) no
C29 C26 C27 F2 -177.5(2) no
C29 C26 C27 F3 61.7(4) no
C29 C26 C28 F4 -175.8(3) no
C29 C26 C28 F5 -53.8(3) no
C29 C26 C28 F6 65.4(3) no
